data_2219570
loop_
_publ_author_name
'Key, Jessie A.'
'Cairo, Christopher W.'
'Ferguson, Michael J.'

_publ_section_title
7,7'-(3,3'-Dibenzyl-3<i>H</i>,3'<i>H</i>-4,4'-bi-1,2,3-triazole-5,5'-diyl)bis(4-methyl-2<i>H</i>-chromen-2-one)
_journal_coeditor_code FB2110
_journal_issue 10
_journal_name_full 'Acta Crystallographica Section E'
_journal_page_first o1910
_journal_paper_doi 10.1107/S1600536808028250
_journal_volume 64
_journal_year 2008
_chemical_formula_iupac 'C38 H28 N6 O4'
_chemical_formula_moiety 'C38 H28 N6 O4'
_chemical_formula_sum 'C38 H28 N6 O4'
_chemical_formula_weight 632.66
_chemical_name_systematic
;
7,7'-(3,3'-Dibenzyl-3<i>H</i>,3'<i>H</i>-4,4'-bi-1,2,3-triazole-5,5'-
diyl)bis(4-methyl-2<i>H</i>-chromen-2-one)
;
_space_group_IT_number 14
_symmetry_cell_setting monoclinic
_symmetry_space_group_name_Hall '-P 2ybc'
_symmetry_space_group_name_H-M 'P 1 21/c 1'
_atom_sites_solution_hydrogens difmap
_atom_sites_solution_primary direct
_atom_sites_solution_secondary difmap
_audit_creation_method SHELXL97
_cell_angle_alpha 90.00
_cell_angle_beta 94.573(3)
_cell_angle_gamma 90.00
_cell_formula_units_Z 4
_cell_length_a 12.4328(17)
_cell_length_b 17.565(2)
_cell_length_c 14.456(2)
_cell_measurement_reflns_used 2863
_cell_measurement_temperature 193(2)
_cell_measurement_theta_max 20.41
_cell_measurement_theta_min 2.32
_cell_volume 3146.9(7)
_computing_cell_refinement 'SAINT (Bruker, 1997)'
_computing_data_collection 'SMART (Bruker, 1997)'
_computing_data_reduction 'SAINT (Bruker, 1997)'
_computing_molecular_graphics 'SHELXTL (Sheldrick, 2008)'
_computing_publication_material 'SHELXTL (Sheldrick, 2008)'
_computing_structure_refinement 'SHELXL97 (Sheldrick, 2008)'
_computing_structure_solution 'SHELXS97 (Sheldrick, 2008)'
_diffrn_ambient_temperature 193(2)
_diffrn_detector_area_resol_mean 8.192
_diffrn_measured_fraction_theta_full 0.999
_diffrn_measured_fraction_theta_max 0.999
_diffrn_measurement_device_type 'Bruker PLATFORM diffractometer/SMART 1000 CCD area-detector'
_diffrn_measurement_method '\w scans'
_diffrn_radiation_monochromator graphite
_diffrn_radiation_source 'fine-focus sealed tube'
_diffrn_radiation_type MoK\a
_diffrn_radiation_wavelength 0.71073
_diffrn_reflns_av_R_equivalents 0.0739
_diffrn_reflns_av_sigmaI/netI 0.0615
_diffrn_reflns_limit_h_max 14
_diffrn_reflns_limit_h_min -14
_diffrn_reflns_limit_k_max 21
_diffrn_reflns_limit_k_min -21
_diffrn_reflns_limit_l_max 17
_diffrn_reflns_limit_l_min -17
_diffrn_reflns_number 21410
_diffrn_reflns_theta_full 25.25
_diffrn_reflns_theta_max 25.25
_diffrn_reflns_theta_min 1.64
_exptl_absorpt_coefficient_mu 0.089
_exptl_absorpt_correction_T_max 0.9947
_exptl_absorpt_correction_T_min 0.9686
_exptl_absorpt_correction_type multi-scan
_exptl_absorpt_process_details '(SADABS; Sheldrick, 2003)'
_exptl_crystal_colour colourless
_exptl_crystal_density_diffrn 1.335
_exptl_crystal_density_method 'not measured'
_exptl_crystal_description plate
_exptl_crystal_F_000 1320
_exptl_crystal_size_max 0.36
_exptl_crystal_size_mid 0.19
_exptl_crystal_size_min 0.06
_refine_diff_density_max 0.151
_refine_diff_density_min -0.159
_refine_ls_extinction_method none
_refine_ls_goodness_of_fit_ref 0.998
_refine_ls_hydrogen_treatment constr
_refine_ls_matrix_type full
_refine_ls_number_constraints 110
_refine_ls_number_parameters 435
_refine_ls_number_reflns 5703
_refine_ls_number_restraints 0
_refine_ls_restrained_S_all 0.998
_refine_ls_R_factor_all 0.1092
_refine_ls_R_factor_gt 0.0481
_refine_ls_shift/su_max 0.000
_refine_ls_shift/su_mean 0.000
_refine_ls_structure_factor_coef Fsqd
_refine_ls_weighting_details 'calc w = 1/[\s^2^(Fo^2^)+(0.0383P)^2^+0.7089P] where P=(Fo^2^+2Fc^2^)/3'
_refine_ls_weighting_scheme calc
_refine_ls_wR_factor_gt 0.0904
_refine_ls_wR_factor_ref 0.1137
_reflns_number_gt 3222
_reflns_number_total 5703
_reflns_threshold_expression I>2\s(I)
_cod_data_source_file fb2110.cif
_cod_data_source_block I
_cod_original_cell_volume 3147.0(7)
_cod_original_sg_symbol_H-M 'P 21/c'
_cod_database_code 2219570
_cod_database_fobs_code 2219570

loop_
_symmetry_equiv_pos_as_xyz
'x, y, z'
'-x, y+1/2, -z+1/2'
'-x, -y, -z'
'x, -y-1/2, z-1/2'

loop_
_atom_site_type_symbol
_atom_site_label
_atom_site_fract_x
_atom_site_fract_y
_atom_site_fract_z
_atom_site_U_iso_or_equiv
_atom_site_adp_type
_atom_site_calc_flag
_atom_site_refinement_flags
_atom_site_occupancy
O O1 -0.04554(13) 0.38038(9) 0.61080(10) 0.0487(4) Uani d . 1
O O2 -0.11506(15) 0.35827(9) 0.74362(12) 0.0611(5) Uani d . 1
O O3 0.40923(16) 0.24278(11) 0.23341(13) 0.0765(6) Uani d . 1
O O4 0.5627(2) 0.20011(15) 0.29991(18) 0.1143(9) Uani d . 1
N N1 0.22902(15) 0.49591(11) 0.24171(13) 0.0435(5) Uani d . 1
N N2 0.27468(17) 0.50775(12) 0.32747(14) 0.0529(6) Uani d . 1
N N3 0.21771(16) 0.47016(11) 0.38566(13) 0.0493(5) Uani d . 1
N N4 -0.01392(15) 0.46189(10) 0.12514(12) 0.0399(5) Uani d . 1
N N5 -0.05450(16) 0.42958(11) 0.04549(13) 0.0460(5) Uani d . 1
N N6 0.00981(16) 0.37304(11) 0.02675(13) 0.0441(5) Uani d . 1
C C1 -0.1166(2) 0.34162(14) 0.66209(18) 0.0479(6) Uani d . 1
C C2 -0.18458(19) 0.28631(13) 0.61442(17) 0.0471(6) Uani d . 1
H H2 -0.2375 0.2616 0.6476 0.056 Uiso calc R 1
C C3 -0.17758(19) 0.26742(13) 0.52525(17) 0.0431(6) Uani d . 1
C C4 -0.09753(18) 0.30559(12) 0.47449(15) 0.0389(6) Uani d . 1
C C5 -0.0778(2) 0.28938(13) 0.38278(16) 0.0466(6) Uani d . 1
H H5 -0.1172 0.2498 0.3507 0.056 Uiso calc R 1
C C6 -0.00257(19) 0.32950(13) 0.33810(16) 0.0455(6) Uani d . 1
H H6 0.0097 0.3171 0.2759 0.055 Uiso calc R 1
C C7 0.05606(18) 0.38843(12) 0.38319(15) 0.0381(6) Uani d . 1
C C8 0.03910(18) 0.40452(12) 0.47489(15) 0.0407(6) Uani d . 1
H H8 0.0785 0.4440 0.5071 0.049 Uiso calc R 1
C C9 -0.03566(18) 0.36255(13) 0.51869(15) 0.0392(6) Uani d . 1
C C10 -0.2493(2) 0.20886(15) 0.47772(18) 0.0610(8) Uani d . 1
H H10A -0.2972 0.1877 0.5219 0.073 Uiso calc R 1
H H10B -0.2052 0.1680 0.4543 0.073 Uiso calc R 1
H H10C -0.2927 0.2324 0.4258 0.073 Uiso calc R 1
C C11 0.13516(18) 0.43373(12) 0.33611(15) 0.0392(6) Uani d . 1
C C12 0.14149(18) 0.44964(12) 0.24347(15) 0.0368(5) Uani d . 1
C C13 0.27160(19) 0.53422(14) 0.16239(16) 0.0487(7) Uani d . 1
H H13A 0.3156 0.5784 0.1852 0.058 Uiso calc R 1
H H13B 0.2105 0.5539 0.1211 0.058 Uiso calc R 1
C C14 0.33957(19) 0.48340(14) 0.10704(18) 0.0476(6) Uani d . 1
C C15 0.3150(2) 0.47500(15) 0.01346(18) 0.0556(7) Uani d . 1
H H15 0.2546 0.5013 -0.0155 0.067 Uiso calc R 1
C C16 0.3761(2) 0.42923(18) -0.0396(2) 0.0715(9) Uani d . 1
H H16 0.3577 0.4244 -0.1044 0.086 Uiso calc R 1
C C17 0.4629(3) 0.39096(18) 0.0011(3) 0.0779(10) Uani d . 1
H H17 0.5043 0.3586 -0.0349 0.094 Uiso calc R 1
C C18 0.4899(2) 0.3996(2) 0.0946(3) 0.0861(10) Uani d . 1
H H18 0.5512 0.3738 0.1228 0.103 Uiso calc R 1
C C19 0.4289(2) 0.44567(18) 0.1482(2) 0.0715(9) Uani d . 1
H H19 0.4482 0.4513 0.2128 0.086 Uiso calc R 1
C C21 0.5019(3) 0.19979(19) 0.2306(3) 0.0810(10) Uani d . 1
C C22 0.5171(2) 0.16063(18) 0.1459(3) 0.0800(10) Uani d . 1
H H22 0.5796 0.1299 0.1431 0.096 Uiso calc R 1
C C23 0.4479(2) 0.16503(17) 0.0704(2) 0.0717(9) Uani d . 1
C C24 0.3521(2) 0.21249(15) 0.07429(19) 0.0562(7) Uani d . 1
C C25 0.2752(2) 0.22437(16) 0.0006(2) 0.0631(8) Uani d . 1
H H25 0.2817 0.1980 -0.0561 0.076 Uiso calc R 1
C C26 0.1900(2) 0.27323(14) 0.00755(18) 0.0528(7) Uani d . 1
H H26 0.1389 0.2806 -0.0441 0.063 Uiso calc R 1
C C27 0.17829(19) 0.31216(13) 0.09072(16) 0.0431(6) Uani d . 1
C C28 0.2519(2) 0.29845(14) 0.16581(17) 0.0512(7) Uani d . 1
H H28 0.2434 0.3224 0.2237 0.061 Uiso calc R 1
C C29 0.3372(2) 0.25008(15) 0.15623(19) 0.0537(7) Uani d . 1
C C30 0.4669(3) 0.1241(2) -0.0173(2) 0.1060(13) Uani d . 1
H H30A 0.5311 0.0919 -0.0072 0.127 Uiso calc R 1
H H30B 0.4779 0.1613 -0.0663 0.127 Uiso calc R 1
H H30C 0.4042 0.0924 -0.0361 0.127 Uiso calc R 1
C C31 0.09201(18) 0.36899(13) 0.09483(15) 0.0382(6) Uani d . 1
C C32 0.07816(17) 0.42608(12) 0.15855(15) 0.0364(5) Uani d . 1
C C33 -0.07212(19) 0.52408(13) 0.16521(17) 0.0481(6) Uani d . 1
H H33A -0.1075 0.5553 0.1145 0.058 Uiso calc R 1
H H33B -0.0200 0.5570 0.2018 0.058 Uiso calc R 1
C C34 -0.1562(2) 0.49688(16) 0.22682(16) 0.0492(7) Uani d . 1
C C35 -0.1863(3) 0.5442(2) 0.2960(2) 0.0877(11) Uani d . 1
H H35 -0.1547 0.5933 0.3036 0.105 Uiso calc R 1
C C36 -0.2617(3) 0.5209(3) 0.3541(3) 0.1298(18) Uani d . 1
H H36 -0.2814 0.5536 0.4022 0.156 Uiso calc R 1
C C37 -0.3088(3) 0.4506(3) 0.3432(3) 0.1210(17) Uani d . 1
H H37 -0.3612 0.4349 0.3837 0.145 Uiso calc R 1
C C38 -0.2809(3) 0.4032(2) 0.2748(2) 0.0917(11) Uani d . 1
H H38 -0.3137 0.3546 0.2667 0.110 Uiso calc R 1
C C39 -0.2042(2) 0.42693(18) 0.2171(2) 0.0676(8) Uani d . 1
H H39 -0.1842 0.3938 0.1694 0.081 Uiso calc R 1

loop_
_atom_site_aniso_label
_atom_site_aniso_U_11
_atom_site_aniso_U_22
_atom_site_aniso_U_33
_atom_site_aniso_U_12
_atom_site_aniso_U_13
_atom_site_aniso_U_23
O1 0.0625(12) 0.0467(10) 0.0383(10) -0.0123(9) 0.0128(9) -0.0055(8)
O2 0.0865(14) 0.0564(11) 0.0424(11) -0.0080(10) 0.0177(10) -0.0004(9)
O3 0.0629(13) 0.0901(15) 0.0732(14) 0.0306(11) -0.0150(11) -0.0122(11)
O4 0.0845(18) 0.139(2) 0.112(2) 0.0492(16) -0.0406(16) -0.0220(16)
N1 0.0425(12) 0.0502(12) 0.0374(12) -0.0082(10) 0.0017(10) 0.0042(10)
N2 0.0550(14) 0.0602(14) 0.0424(13) -0.0147(11) -0.0027(11) 0.0027(11)
N3 0.0523(13) 0.0551(13) 0.0399(12) -0.0127(11) 0.0001(11) 0.0015(10)
N4 0.0404(12) 0.0449(12) 0.0346(11) 0.0009(10) 0.0040(9) -0.0021(9)
N5 0.0431(12) 0.0550(13) 0.0394(12) 0.0023(11) 0.0005(10) -0.0043(10)
N6 0.0412(12) 0.0510(13) 0.0402(12) 0.0007(10) 0.0041(10) -0.0037(10)
C1 0.0574(17) 0.0426(15) 0.0453(16) 0.0012(13) 0.0138(14) 0.0065(13)
C2 0.0447(15) 0.0447(15) 0.0531(17) -0.0056(12) 0.0114(13) 0.0038(13)
C3 0.0409(15) 0.0391(14) 0.0489(16) -0.0003(11) 0.0011(13) 0.0037(12)
C4 0.0406(14) 0.0353(13) 0.0404(15) -0.0026(11) 0.0015(12) 0.0006(11)
C5 0.0547(17) 0.0436(14) 0.0410(15) -0.0109(13) -0.0008(13) -0.0043(12)
C6 0.0561(16) 0.0476(15) 0.0330(14) -0.0081(13) 0.0046(12) -0.0033(12)
C7 0.0397(14) 0.0379(14) 0.0363(14) 0.0004(11) 0.0012(11) 0.0023(11)
C8 0.0479(15) 0.0370(13) 0.0372(14) -0.0084(11) 0.0026(12) -0.0043(11)
C9 0.0446(15) 0.0386(14) 0.0345(14) 0.0011(12) 0.0041(12) -0.0010(11)
C10 0.0523(17) 0.0643(18) 0.0657(19) -0.0200(14) 0.0005(14) 0.0008(15)
C11 0.0421(14) 0.0406(14) 0.0344(14) -0.0030(11) 0.0007(12) -0.0031(11)
C12 0.0360(14) 0.0363(13) 0.0381(14) -0.0015(11) 0.0036(11) 0.0005(11)
C13 0.0465(15) 0.0547(16) 0.0452(15) -0.0101(13) 0.0066(12) 0.0112(12)
C14 0.0345(14) 0.0573(17) 0.0516(17) -0.0077(12) 0.0069(13) 0.0111(13)
C15 0.0486(17) 0.0635(18) 0.0550(18) -0.0015(14) 0.0052(14) 0.0027(14)
C16 0.065(2) 0.085(2) 0.066(2) -0.0007(18) 0.0158(17) -0.0099(17)
C17 0.063(2) 0.078(2) 0.098(3) 0.0030(18) 0.038(2) 0.003(2)
C18 0.050(2) 0.105(3) 0.105(3) 0.0202(18) 0.020(2) 0.028(2)
C19 0.0469(18) 0.102(2) 0.066(2) 0.0033(17) 0.0075(16) 0.0221(18)
C21 0.056(2) 0.090(2) 0.094(3) 0.0247(18) -0.015(2) -0.013(2)
C22 0.0467(19) 0.085(2) 0.107(3) 0.0192(17) 0.002(2) -0.019(2)
C23 0.0444(18) 0.078(2) 0.093(2) 0.0118(16) 0.0065(18) -0.0228(18)
C24 0.0391(16) 0.0618(18) 0.0676(19) 0.0048(13) 0.0034(15) -0.0201(15)
C25 0.0468(17) 0.078(2) 0.0645(19) 0.0038(15) 0.0040(15) -0.0303(16)
C26 0.0409(16) 0.0644(18) 0.0525(16) 0.0019(13) 0.0008(13) -0.0155(14)
C27 0.0366(14) 0.0470(15) 0.0465(16) -0.0010(12) 0.0077(12) -0.0043(12)
C28 0.0515(17) 0.0579(17) 0.0440(16) 0.0123(14) 0.0022(13) -0.0056(13)
C29 0.0421(16) 0.0593(17) 0.0580(17) 0.0070(14) -0.0062(14) -0.0075(14)
C30 0.067(2) 0.133(3) 0.119(3) 0.039(2) 0.010(2) -0.050(3)
C31 0.0336(13) 0.0461(14) 0.0349(13) -0.0026(11) 0.0030(12) 0.0006(11)
C32 0.0331(13) 0.0413(14) 0.0348(13) -0.0030(11) 0.0035(11) 0.0029(11)
C33 0.0495(16) 0.0463(15) 0.0480(15) 0.0070(12) -0.0002(13) -0.0058(12)
C34 0.0443(15) 0.0636(18) 0.0394(15) 0.0143(14) 0.0004(12) 0.0009(13)
C35 0.064(2) 0.127(3) 0.074(2) 0.009(2) 0.0146(18) -0.041(2)
C36 0.081(3) 0.230(6) 0.082(3) 0.004(3) 0.032(2) -0.061(3)
C37 0.073(3) 0.220(6) 0.075(3) -0.006(3) 0.037(2) 0.009(3)
C38 0.071(2) 0.123(3) 0.085(3) 0.004(2) 0.029(2) 0.025(2)
C39 0.065(2) 0.074(2) 0.067(2) 0.0103(17) 0.0268(16) 0.0103(16)

loop_
_atom_type_symbol
_atom_type_description
_atom_type_scat_dispersion_real
_atom_type_scat_dispersion_imag
_atom_type_scat_source
C C 0.0033 0.0016 'International Tables Vol C Tables 4.2.6.8 and 6.1.1.4'
H H 0.0000 0.0000 'International Tables Vol C Tables 4.2.6.8 and 6.1.1.4'
N N 0.0061 0.0033 'International Tables Vol C Tables 4.2.6.8 and 6.1.1.4'
O O 0.0106 0.0060 'International Tables Vol C Tables 4.2.6.8 and 6.1.1.4'

loop_
_geom_angle_atom_site_label_1
_geom_angle_atom_site_label_2
_geom_angle_atom_site_label_3
_geom_angle
C1 O1 C9 121.08(19)
C29 O3 C21 121.1(2)
N2 N1 C12 110.89(18)
N2 N1 C13 120.06(19)
C12 N1 C13 129.0(2)
N3 N2 N1 107.66(18)
N2 N3 C11 108.65(18)
N5 N4 C32 110.87(18)
N5 N4 C33 119.52(19)
C32 N4 C33 129.53(19)
N6 N5 N4 107.57(18)
N5 N6 C31 108.87(18)
O2 C1 O1 116.3(2)
O2 C1 C2 126.6(2)
O1 C1 C2 117.2(2)
C3 C2 C1 123.4(2)
C3 C2 H2 118.3
C1 C2 H2 118.3
C2 C3 C4 118.2(2)
C2 C3 C10 122.1(2)
C4 C3 C10 119.7(2)
C9 C4 C5 116.8(2)
C9 C4 C3 118.6(2)
C5 C4 C3 124.5(2)
C6 C5 C4 121.3(2)
C6 C5 H5 119.3
C4 C5 H5 119.3
C5 C6 C7 120.7(2)
C5 C6 H6 119.7
C7 C6 H6 119.7
C8 C7 C6 118.9(2)
C8 C7 C11 119.3(2)
C6 C7 C11 121.8(2)
C9 C8 C7 119.3(2)
C9 C8 H8 120.4
C7 C8 H8 120.4
C8 C9 O1 115.8(2)
C8 C9 C4 122.9(2)
O1 C9 C4 121.2(2)
C3 C10 H10A 109.5
C3 C10 H10B 109.5
H10A C10 H10B 109.5
C3 C10 H10C 109.5
H10A C10 H10C 109.5
H10B C10 H10C 109.5
N3 C11 C12 108.5(2)
N3 C11 C7 120.9(2)
C12 C11 C7 130.6(2)
N1 C12 C11 104.33(19)
N1 C12 C32 122.06(19)
C11 C12 C32 133.6(2)
N1 C13 C14 113.43(19)
N1 C13 H13A 108.9
C14 C13 H13A 108.9
N1 C13 H13B 108.9
C14 C13 H13B 108.9
H13A C13 H13B 107.7
C15 C14 C19 118.7(3)
C15 C14 C13 119.9(2)
C19 C14 C13 121.4(2)
C14 C15 C16 121.5(3)
C14 C15 H15 119.3
C16 C15 H15 119.3
C17 C16 C15 119.9(3)
C17 C16 H16 120.0
C15 C16 H16 120.0
C16 C17 C18 119.5(3)
C16 C17 H17 120.3
C18 C17 H17 120.3
C17 C18 C19 120.8(3)
C17 C18 H18 119.6
C19 C18 H18 119.6
C14 C19 C18 119.6(3)
C14 C19 H19 120.2
C18 C19 H19 120.2
O4 C21 O3 116.3(3)
O4 C21 C22 126.7(3)
O3 C21 C22 117.1(3)
C23 C22 C21 123.4(3)
C23 C22 H22 118.3
C21 C22 H22 118.3
C22 C23 C24 118.4(3)
C22 C23 C30 122.1(3)
C24 C23 C30 119.5(3)
C29 C24 C25 117.1(2)
C29 C24 C23 118.2(3)
C25 C24 C23 124.8(3)
C26 C25 C24 121.7(2)
C26 C25 H25 119.2
C24 C25 H25 119.2
C25 C26 C27 120.1(2)
C25 C26 H26 119.9
C27 C26 H26 120.0
C28 C27 C26 118.8(2)
C28 C27 C31 121.7(2)
C26 C27 C31 119.5(2)
C29 C28 C27 119.7(2)
C29 C28 H28 120.1
C27 C28 H28 120.1
C28 C29 O3 115.6(2)
C28 C29 C24 122.6(2)
O3 C29 C24 121.8(2)
C23 C30 H30A 109.5
C23 C30 H30B 109.5
H30A C30 H30B 109.5
C23 C30 H30C 109.5
H30A C30 H30C 109.5
H30B C30 H30C 109.5
N6 C31 C32 108.5(2)
N6 C31 C27 120.9(2)
C32 C31 C27 130.5(2)
N4 C32 C31 104.18(19)
N4 C32 C12 123.2(2)
C31 C32 C12 132.6(2)
N4 C33 C34 112.85(19)
N4 C33 H33A 109.0
C34 C33 H33A 109.0
N4 C33 H33B 109.0
C34 C33 H33B 109.0
H33A C33 H33B 107.8
C39 C34 C35 118.4(3)
C39 C34 C33 122.8(2)
C35 C34 C33 118.7(3)
C36 C35 C34 120.2(4)
C36 C35 H35 119.9
C34 C35 H35 119.9
C35 C36 C37 120.5(4)
C35 C36 H36 119.8
C37 C36 H36 119.8
C38 C37 C36 120.2(4)
C38 C37 H37 119.9
C36 C37 H37 119.9
C37 C38 C39 119.0(4)
C37 C38 H38 120.5
C39 C38 H38 120.5
C34 C39 C38 121.7(3)
C34 C39 H39 119.2
C38 C39 H39 119.2

loop_
_geom_bond_atom_site_label_1
_geom_bond_atom_site_label_2
_geom_bond_distance
O1 C1 1.378(3)
O1 C9 1.383(2)
O2 C1 1.213(3)
O3 C29 1.380(3)
O3 C21 1.381(3)
O4 C21 1.206(3)
N1 N2 1.338(2)
N1 C12 1.360(3)
N1 C13 1.465(3)
N2 N3 1.319(2)
N3 C11 1.363(3)
N4 N5 1.345(2)
N4 C32 1.361(3)
N4 C33 1.456(3)
N5 N6 1.317(2)
N6 C31 1.363(3)
C1 C2 1.428(3)
C2 C3 1.341(3)
C2 H2 0.9500
C3 C4 1.447(3)
C3 C10 1.493(3)
C4 C9 1.387(3)
C4 C5 1.397(3)
C5 C6 1.373(3)
C5 H5 0.9500
C6 C7 1.397(3)
C6 H6 0.9500
C7 C8 1.388(3)
C7 C11 1.473(3)
C8 C9 1.379(3)
C8 H8 0.9500
C10 H10A 0.9800
C10 H10B 0.9800
C10 H10C 0.9800
C11 C12 1.376(3)
C12 C32 1.464(3)
C13 C14 1.503(3)
C13 H13A 0.9900
C13 H13B 0.9900
C14 C15 1.371(3)
C14 C19 1.387(4)
C15 C16 1.380(4)
C15 H15 0.9500
C16 C17 1.364(4)
C16 H16 0.9500
C17 C18 1.374(4)
C17 H17 0.9500
C18 C19 1.388(4)
C18 H18 0.9500
C19 H19 0.9500
C21 C22 1.431(4)
C22 C23 1.337(4)
C22 H22 0.9500
C23 C24 1.459(4)
C23 C30 1.493(4)
C24 C29 1.381(3)
C24 C25 1.390(3)
C25 C26 1.374(3)
C25 H25 0.9500
C26 C27 1.401(3)
C26 H26 0.9500
C27 C28 1.384(3)
C27 C31 1.470(3)
C28 C29 1.375(3)
C28 H28 0.9500
C30 H30A 0.9800
C30 H30B 0.9800
C30 H30C 0.9800
C31 C32 1.382(3)
C33 C34 1.504(3)
C33 H33A 0.9900
C33 H33B 0.9900
C34 C39 1.368(4)
C34 C35 1.376(4)
C35 C36 1.370(5)
C35 H35 0.9500
C36 C37 1.371(6)
C36 H36 0.9500
C37 C38 1.359(5)
C37 H37 0.9500
C38 C39 1.381(4)
C38 H38 0.9500
C39 H39 0.9500

loop_
_geom_hbond_atom_site_label_D
_geom_hbond_atom_site_label_H
_geom_hbond_atom_site_label_A
_geom_hbond_site_symmetry_A
_geom_hbond_distance_DH
_geom_hbond_distance_HA
_geom_hbond_distance_DA
_geom_hbond_angle_DHA
C5 H5 O2 4_565 0.95 2.45 3.292(3) 147.6
C33 H33B O2 3_566 0.99 2.33 3.307(3) 167.5
C10 H10C O4 1_455 0.98 2.52 3.337(4) 140.8

loop_
_geom_torsion_atom_site_label_1
_geom_torsion_atom_site_label_2
_geom_torsion_atom_site_label_3
_geom_torsion_atom_site_label_4
_geom_torsion
C12 N1 N2 N3 -0.4(3)
C13 N1 N2 N3 176.64(19)
N1 N2 N3 C11 0.3(3)
C32 N4 N5 N6 0.2(2)
C33 N4 N5 N6 -176.94(18)
N4 N5 N6 C31 0.1(2)
C9 O1 C1 O2 175.8(2)
C9 O1 C1 C2 -4.3(3)
O2 C1 C2 C3 -175.8(3)
O1 C1 C2 C3 4.3(4)
C1 C2 C3 C4 -0.5(4)
C1 C2 C3 C10 179.5(2)
C2 C3 C4 C9 -3.3(3)
C10 C3 C4 C9 176.7(2)
C2 C3 C4 C5 177.0(2)
C10 C3 C4 C5 -3.0(4)
C9 C4 C5 C6 -1.6(3)
C3 C4 C5 C6 178.1(2)
C4 C5 C6 C7 -0.5(4)
C5 C6 C7 C8 1.7(3)
C5 C6 C7 C11 -178.3(2)
C6 C7 C8 C9 -0.6(3)
C11 C7 C8 C9 179.4(2)
C7 C8 C9 O1 178.1(2)
C7 C8 C9 C4 -1.7(3)
C1 O1 C9 C8 -179.2(2)
C1 O1 C9 C4 0.6(3)
C5 C4 C9 C8 2.8(3)
C3 C4 C9 C8 -177.0(2)
C5 C4 C9 O1 -176.9(2)
C3 C4 C9 O1 3.3(3)
N2 N3 C11 C12 -0.1(3)
N2 N3 C11 C7 -178.5(2)
C8 C7 C11 N3 24.2(3)
C6 C7 C11 N3 -155.8(2)
C8 C7 C11 C12 -153.9(2)
C6 C7 C11 C12 26.2(4)
N2 N1 C12 C11 0.3(2)
C13 N1 C12 C11 -176.4(2)
N2 N1 C12 C32 -178.5(2)
C13 N1 C12 C32 4.8(3)
N3 C11 C12 N1 -0.2(2)
C7 C11 C12 N1 178.1(2)
N3 C11 C12 C32 178.5(2)
C7 C11 C12 C32 -3.3(4)
N2 N1 C13 C14 102.5(2)
C12 N1 C13 C14 -81.1(3)
N1 C13 C14 C15 125.2(2)
N1 C13 C14 C19 -56.2(3)
C19 C14 C15 C16 1.0(4)
C13 C14 C15 C16 179.5(2)
C14 C15 C16 C17 0.2(4)
C15 C16 C17 C18 -1.3(5)
C16 C17 C18 C19 1.2(5)
C15 C14 C19 C18 -1.1(4)
C13 C14 C19 C18 -179.6(2)
C17 C18 C19 C14 0.0(5)
C29 O3 C21 O4 176.2(3)
C29 O3 C21 C22 -2.8(4)
O4 C21 C22 C23 -177.5(4)
O3 C21 C22 C23 1.4(5)
C21 C22 C23 C24 0.3(5)
C21 C22 C23 C30 179.2(3)
C22 C23 C24 C29 -0.5(4)
C30 C23 C24 C29 -179.5(3)
C22 C23 C24 C25 177.9(3)
C30 C23 C24 C25 -1.1(5)
C29 C24 C25 C26 2.1(4)
C23 C24 C25 C26 -176.3(3)
C24 C25 C26 C27 -0.5(4)
C25 C26 C27 C28 -2.1(4)
C25 C26 C27 C31 174.9(2)
C26 C27 C28 C29 3.1(4)
C31 C27 C28 C29 -173.9(2)
C27 C28 C29 O3 177.0(2)
C27 C28 C29 C24 -1.5(4)
C21 O3 C29 C28 -175.8(3)
C21 O3 C29 C24 2.7(4)
C25 C24 C29 C28 -1.1(4)
C23 C24 C29 C28 177.4(3)
C25 C24 C29 O3 -179.4(2)
C23 C24 C29 O3 -1.0(4)
N5 N6 C31 C32 -0.3(2)
N5 N6 C31 C27 -178.29(19)
C28 C27 C31 N6 -168.9(2)
C26 C27 C31 N6 14.2(3)
C28 C27 C31 C32 13.6(4)
C26 C27 C31 C32 -163.3(2)
N5 N4 C32 C31 -0.4(2)
C33 N4 C32 C31 176.4(2)
N5 N4 C32 C12 178.81(19)
C33 N4 C32 C12 -4.4(3)
N6 C31 C32 N4 0.4(2)
C27 C31 C32 N4 178.1(2)
N6 C31 C32 C12 -178.6(2)
C27 C31 C32 C12 -0.9(4)
N1 C12 C32 N4 -96.3(3)
C11 C12 C32 N4 85.2(3)
N1 C12 C32 C31 82.6(3)
C11 C12 C32 C31 -95.9(3)
N5 N4 C33 C34 86.5(2)
C32 N4 C33 C34 -90.0(3)
N4 C33 C34 C39 -25.5(3)
N4 C33 C34 C35 154.5(2)
C39 C34 C35 C36 0.8(5)
C33 C34 C35 C36 -179.2(3)
C34 C35 C36 C37 -0.8(6)
C35 C36 C37 C38 0.2(7)
C36 C37 C38 C39 0.4(6)
C35 C34 C39 C38 -0.2(4)
C33 C34 C39 C38 179.8(3)
C37 C38 C39 C34 -0.4(5)

loop_
_cod_related_entry_id
_cod_related_entry_database
_cod_related_entry_code
1 ChemSpider 24740719
